data_2207065
loop_
_publ_author_name
'Al Jouari, Ghali'
'Kerbal, Abdelali'
'El Bali, Brahim'
'Bolte, Michael'

_publ_section_title
;
 4-Isopropyl-2-(4-methoxybenzylidene)-3,4-dihydronaphthalen-1(2<i>H</i>)-one
;
_journal_coeditor_code SG6031
_journal_issue 10
_journal_name_full 'Acta Crystallographica Section E'
_journal_page_first o3330
_journal_page_last o3331
_journal_paper_doi 10.1107/S1600536805029028
_journal_volume 61
_journal_year 2005
_chemical_formula_iupac 'C21 H22 O2'
_chemical_formula_moiety 'C21 H22 O2'
_chemical_formula_sum 'C21 H22 O2'
_chemical_formula_weight 306.39
_chemical_name_systematic
;
4-Isopropyl-2-(4-methoxybenzylidene)-3,4-dihydronaphthalen-1(2H)-one
;
_space_group_IT_number 14
_symmetry_cell_setting monoclinic
_symmetry_space_group_name_Hall '-P 2yn'
_symmetry_space_group_name_H-M 'P 1 21/n 1'
_atom_sites_solution_hydrogens geom
_atom_sites_solution_primary direct
_atom_sites_solution_secondary difmap
_audit_creation_method SHELXL-97
_cell_angle_alpha 90.00
_cell_angle_beta 98.219(5)
_cell_angle_gamma 90.00
_cell_formula_units_Z 4
_cell_length_a 7.9380(5)
_cell_length_b 9.3745(4)
_cell_length_c 22.7340(16)
_cell_measurement_reflns_used 25892
_cell_measurement_temperature 173(2)
_cell_measurement_theta_max 25.8
_cell_measurement_theta_min 3.4
_cell_volume 1674.37(17)
_computing_cell_refinement X-AREA
_computing_data_collection 'X-AREA (Stoe & Cie, 2001)'
_computing_data_reduction X-AREA
_computing_molecular_graphics 'XP in SHELXTL-Plus (Sheldrick, 1991)'
_computing_publication_material 'SHELXL97 and PLATON (Spek, 2003)'
_computing_structure_refinement 'SHELXL97 (Sheldrick, 1997)'
_computing_structure_solution 'SHELXS97 (Sheldrick, 1990)'
_diffrn_ambient_temperature 173(2)
_diffrn_measured_fraction_theta_full 0.998
_diffrn_measured_fraction_theta_max 0.995
_diffrn_measurement_device_type 'Stoe IPDS-II two-circle'
_diffrn_measurement_method \w
_diffrn_radiation_monochromator graphite
_diffrn_radiation_source 'fine-focus sealed tube'
_diffrn_radiation_type MoK\a
_diffrn_radiation_wavelength 0.71073
_diffrn_reflns_av_R_equivalents 0.0401
_diffrn_reflns_av_sigmaI/netI 0.0166
_diffrn_reflns_limit_h_max 9
_diffrn_reflns_limit_h_min -9
_diffrn_reflns_limit_k_max 11
_diffrn_reflns_limit_k_min -11
_diffrn_reflns_limit_l_max 25
_diffrn_reflns_limit_l_min -27
_diffrn_reflns_number 26652
_diffrn_reflns_theta_full 25.00
_diffrn_reflns_theta_max 25.62
_diffrn_reflns_theta_min 3.41
_diffrn_standards_decay_% 0
_diffrn_standards_interval_time 0
_diffrn_standards_number 0
_exptl_absorpt_coefficient_mu 0.077
_exptl_absorpt_correction_type none
_exptl_crystal_colour colourless
_exptl_crystal_density_diffrn 1.215
_exptl_crystal_density_method 'not measured'
_exptl_crystal_description block
_exptl_crystal_F_000 656
_exptl_crystal_size_max 0.35
_exptl_crystal_size_mid 0.33
_exptl_crystal_size_min 0.29
_refine_diff_density_max 0.250
_refine_diff_density_min -0.166
_refine_ls_extinction_coef 0.024(3)
_refine_ls_extinction_expression Fc^*^=kFc[1+0.001xFc^2^\l^3^/sin(2\q)]^-1/4^
_refine_ls_extinction_method SHELXL97
_refine_ls_goodness_of_fit_ref 1.024
_refine_ls_hydrogen_treatment constr
_refine_ls_matrix_type full
_refine_ls_number_parameters 210
_refine_ls_number_reflns 3147
_refine_ls_number_restraints 0
_refine_ls_restrained_S_all 1.024
_refine_ls_R_factor_all 0.0432
_refine_ls_R_factor_gt 0.0375
_refine_ls_shift/su_max 0.001
_refine_ls_shift/su_mean 0.000
_refine_ls_structure_factor_coef Fsqd
_refine_ls_weighting_details 'calc w=1/[\s^2^(Fo^2^)+(0.0595P)^2^+0.4741P] where P=(Fo^2^+2Fc^2^)/3'
_refine_ls_weighting_scheme calc
_refine_ls_wR_factor_gt 0.1008
_refine_ls_wR_factor_ref 0.1049
_reflns_number_gt 2800
_reflns_number_total 3147
_reflns_threshold_expression I>2\s(I)
_cod_data_source_file sg6031.cif
_cod_data_source_block I
_cod_depositor_comments
;
The following automatic conversions were performed:
'_symmetry_cell_setting' value 'Monoclinic' changed to 'monoclinic'
according to '/home/saulius/struct/CIF-dictionaries/cif_core.dic'
dictionary named 'cif_core.dic' version 2.4.1 from 2010-06-29.

Automatic conversion script
Id: cif_fix_enum 1527 2010-12-29 10:47:43Z saulius 

The following automatic conversions were performed:

'_symmetry_cell_setting' value 'Monoclinic' changed to 'monoclinic'
according to /home/saulius/struct/CIF-dictionaries/cif_core.dic
dictionary named 'cif_core.dic' version 2.4.1 from 2010-06-29.

Automatic conversion script
Id: cif_fix_values 1715 2011-07-08 13:25:40Z adriana 
;
_cod_original_sg_symbol_H-M 'P 21/n'
_cod_database_code 2207065
_cod_database_fobs_code 2207065

loop_
_symmetry_equiv_pos_as_xyz
'x, y, z'
'-x+1/2, y+1/2, -z+1/2'
'-x, -y, -z'
'x-1/2, -y-1/2, z-1/2'

loop_
_atom_site_label
_atom_site_fract_x
_atom_site_fract_y
_atom_site_fract_z
_atom_site_U_iso_or_equiv
_atom_site_adp_type
_atom_site_calc_flag
_atom_site_refinement_flags
_atom_site_occupancy
_atom_site_type_symbol
O1 0.97679(11) 0.54685(11) 0.20869(4) 0.0364(3) Uani d . 1 O
C1 0.82768(14) 0.58779(12) 0.20260(6) 0.0249(3) Uani d . 1 C
C2 0.73578(15) 0.61684(12) 0.25442(5) 0.0235(3) Uani d . 1 C
C3 0.55489(15) 0.67181(13) 0.23986(5) 0.0248(3) Uani d . 1 C
H3A 0.5567 0.7748 0.2303 0.030 Uiso calc R 1 H
H3B 0.4947 0.6597 0.2748 0.030 Uiso calc R 1 H
C4 0.45933(14) 0.58946(13) 0.18629(5) 0.0231(3) Uani d . 1 C
H4 0.3423 0.6305 0.1769 0.028 Uiso calc R 1 H
C5 0.55189(15) 0.61442(12) 0.13337(5) 0.0226(3) Uani d . 1 C
C6 0.46723(16) 0.63647(13) 0.07599(6) 0.0271(3) Uani d . 1 C
H6 0.3463 0.6376 0.0692 0.033 Uiso calc R 1 H
C7 0.55750(18) 0.65682(13) 0.02842(6) 0.0302(3) Uani d . 1 C
H7 0.4979 0.6728 -0.0103 0.036 Uiso calc R 1 H
C8 0.73464(18) 0.65375(14) 0.03742(6) 0.0319(3) Uani d . 1 C
H8 0.7959 0.6672 0.0049 0.038 Uiso calc R 1 H
C9 0.82135(16) 0.63094(13) 0.09404(6) 0.0287(3) Uani d . 1 C
H9 0.9422 0.6284 0.1002 0.034 Uiso calc R 1 H
C10 0.73164(15) 0.61173(12) 0.14208(5) 0.0235(3) Uani d . 1 C
C11 0.81825(15) 0.58691(12) 0.30893(6) 0.0247(3) Uani d . 1 C
H11 0.9270 0.5440 0.3099 0.030 Uiso calc R 1 H
C12 0.76367(15) 0.61130(12) 0.36725(5) 0.0241(3) Uani d . 1 C
C13 0.81472(15) 0.51513(13) 0.41354(6) 0.0280(3) Uani d . 1 C
H13 0.8830 0.4356 0.4062 0.034 Uiso calc R 1 H
C14 0.76859(16) 0.53246(13) 0.46977(6) 0.0287(3) Uani d . 1 C
H14 0.8035 0.4650 0.5003 0.034 Uiso calc R 1 H
C15 0.67039(15) 0.65011(13) 0.48102(5) 0.0254(3) Uani d . 1 C
C16 0.62228(15) 0.75000(13) 0.43603(6) 0.0268(3) Uani d . 1 C
H16 0.5585 0.8317 0.4440 0.032 Uiso calc R 1 H
C17 0.66704(15) 0.73050(13) 0.37999(5) 0.0258(3) Uani d . 1 C
H17 0.6322 0.7984 0.3497 0.031 Uiso calc R 1 H
O2 0.61530(11) 0.67818(11) 0.53422(4) 0.0336(2) Uani d . 1 O
C18 0.66685(19) 0.58251(17) 0.58261(6) 0.0397(3) Uani d . 1 C
H18A 0.6272 0.4859 0.5714 0.060 Uiso calc R 1 H
H18B 0.6173 0.6135 0.6176 0.060 Uiso calc R 1 H
H18C 0.7913 0.5826 0.5919 0.060 Uiso calc R 1 H
C41 0.44219(15) 0.42722(13) 0.19868(6) 0.0260(3) Uani d . 1 C
H41 0.5581 0.3838 0.2012 0.031 Uiso calc R 1 H
C42 0.37636(18) 0.39845(17) 0.25752(6) 0.0372(3) Uani d . 1 C
H42A 0.4503 0.4461 0.2899 0.056 Uiso calc R 1 H
H42B 0.3765 0.2955 0.2650 0.056 Uiso calc R 1 H
H42C 0.2602 0.4353 0.2555 0.056 Uiso calc R 1 H
C43 0.32687(19) 0.35340(16) 0.14796(7) 0.0390(3) Uani d . 1 C
H43A 0.3693 0.3723 0.1103 0.059 Uiso calc R 1 H
H43B 0.2107 0.3903 0.1459 0.059 Uiso calc R 1 H
H43C 0.3269 0.2503 0.1552 0.059 Uiso calc R 1 H

loop_
_atom_site_aniso_label
_atom_site_aniso_U_11
_atom_site_aniso_U_22
_atom_site_aniso_U_33
_atom_site_aniso_U_12
_atom_site_aniso_U_13
_atom_site_aniso_U_23
O1 0.0234(5) 0.0488(6) 0.0371(5) 0.0083(4) 0.0043(4) -0.0031(4)
C1 0.0223(6) 0.0208(6) 0.0316(7) -0.0002(4) 0.0042(5) -0.0022(5)
C2 0.0233(6) 0.0198(6) 0.0271(6) -0.0004(4) 0.0023(5) -0.0023(4)
C3 0.0256(6) 0.0248(6) 0.0239(6) 0.0052(5) 0.0037(5) -0.0009(5)
C4 0.0195(5) 0.0251(6) 0.0244(6) 0.0049(4) 0.0021(4) 0.0011(5)
C5 0.0277(6) 0.0155(5) 0.0249(6) 0.0023(4) 0.0049(5) -0.0007(4)
C6 0.0306(6) 0.0220(6) 0.0281(6) 0.0027(5) 0.0019(5) -0.0007(5)
C7 0.0446(7) 0.0224(6) 0.0231(6) 0.0015(5) 0.0028(5) -0.0002(5)
C8 0.0455(8) 0.0253(6) 0.0279(6) -0.0010(5) 0.0153(6) -0.0007(5)
C9 0.0303(6) 0.0233(6) 0.0341(7) -0.0006(5) 0.0107(5) -0.0013(5)
C10 0.0271(6) 0.0168(5) 0.0272(6) 0.0012(4) 0.0058(5) -0.0009(4)
C11 0.0222(5) 0.0207(6) 0.0305(6) 0.0004(4) 0.0014(5) -0.0015(5)
C12 0.0230(5) 0.0214(6) 0.0262(6) -0.0020(4) -0.0021(4) -0.0012(5)
C13 0.0272(6) 0.0243(6) 0.0307(6) 0.0037(5) -0.0027(5) -0.0002(5)
C14 0.0306(6) 0.0260(6) 0.0273(6) -0.0004(5) -0.0035(5) 0.0052(5)
C15 0.0236(6) 0.0277(6) 0.0240(6) -0.0065(5) 0.0001(4) -0.0009(5)
C16 0.0279(6) 0.0221(6) 0.0299(6) 0.0012(5) 0.0020(5) -0.0020(5)
C17 0.0296(6) 0.0202(6) 0.0261(6) -0.0001(5) -0.0008(5) 0.0024(5)
O2 0.0359(5) 0.0407(5) 0.0247(5) -0.0007(4) 0.0059(4) 0.0022(4)
C18 0.0422(8) 0.0494(9) 0.0270(7) -0.0083(6) 0.0031(6) 0.0083(6)
C41 0.0201(5) 0.0265(6) 0.0314(7) 0.0007(5) 0.0038(5) 0.0036(5)
C42 0.0340(7) 0.0434(8) 0.0344(7) -0.0036(6) 0.0061(6) 0.0118(6)
C43 0.0405(8) 0.0357(7) 0.0400(8) -0.0106(6) 0.0031(6) -0.0013(6)

loop_
_atom_type_symbol
_atom_type_description
_atom_type_scat_dispersion_real
_atom_type_scat_dispersion_imag
_atom_type_scat_source
C C 0.0033 0.0016 'International Tables Vol C Tables 4.2.6.8 and 6.1.1.4'
H H 0.0000 0.0000 'International Tables Vol C Tables 4.2.6.8 and 6.1.1.4'
O O 0.0106 0.0060 'International Tables Vol C Tables 4.2.6.8 and 6.1.1.4'

loop_
_geom_angle_atom_site_label_1
_geom_angle_atom_site_label_2
_geom_angle_atom_site_label_3
_geom_angle
O1 C1 C10 120.42(11)
O1 C1 C2 122.43(11)
C10 C1 C2 117.15(10)
C11 C2 C1 117.34(10)
C11 C2 C3 126.33(11)
C1 C2 C3 116.28(10)
C2 C3 C4 110.17(9)
C2 C3 H3A 109.6
C4 C3 H3A 109.6
C2 C3 H3B 109.6
C4 C3 H3B 109.6
H3A C3 H3B 108.1
C5 C4 C3 108.02(9)
C5 C4 C41 111.08(9)
C3 C4 C41 113.03(10)
C5 C4 H4 108.2
C3 C4 H4 108.2
C41 C4 H4 108.2
C6 C5 C10 118.40(11)
C6 C5 C4 122.83(11)
C10 C5 C4 118.75(10)
C7 C6 C5 120.92(12)
C7 C6 H6 119.5
C5 C6 H6 119.5
C8 C7 C6 120.26(12)
C8 C7 H7 119.9
C6 C7 H7 119.9
C9 C8 C7 119.77(12)
C9 C8 H8 120.1
C7 C8 H8 120.1
C8 C9 C10 120.28(12)
C8 C9 H9 119.9
C10 C9 H9 119.9
C9 C10 C5 120.36(11)
C9 C10 C1 119.32(11)
C5 C10 C1 120.32(11)
C2 C11 C12 129.10(11)
C2 C11 H11 115.5
C12 C11 H11 115.5
C13 C12 C17 117.62(11)
C13 C12 C11 119.10(11)
C17 C12 C11 123.23(11)
C14 C13 C12 122.02(11)
C14 C13 H13 119.0
C12 C13 H13 119.0
C13 C14 C15 119.27(11)
C13 C14 H14 120.4
C15 C14 H14 120.4
O2 C15 C14 124.83(11)
O2 C15 C16 115.39(11)
C14 C15 C16 119.77(11)
C17 C16 C15 120.39(11)
C17 C16 H16 119.8
C15 C16 H16 119.8
C16 C17 C12 120.89(11)
C16 C17 H17 119.6
C12 C17 H17 119.6
C15 O2 C18 117.76(11)
O2 C18 H18A 109.5
O2 C18 H18B 109.5
H18A C18 H18B 109.5
O2 C18 H18C 109.5
H18A C18 H18C 109.5
H18B C18 H18C 109.5
C42 C41 C43 109.69(11)
C42 C41 C4 112.37(11)
C43 C41 C4 111.33(10)
C42 C41 H41 107.8
C43 C41 H41 107.8
C4 C41 H41 107.8
C41 C42 H42A 109.5
C41 C42 H42B 109.5
H42A C42 H42B 109.5
C41 C42 H42C 109.5
H42A C42 H42C 109.5
H42B C42 H42C 109.5
C41 C43 H43A 109.5
C41 C43 H43B 109.5
H43A C43 H43B 109.5
C41 C43 H43C 109.5
H43A C43 H43C 109.5
H43B C43 H43C 109.5

loop_
_geom_bond_atom_site_label_1
_geom_bond_atom_site_label_2
_geom_bond_distance
_geom_bond_publ_flag
O1 C1 1.2332(15) y
C1 C10 1.4915(17) ?
C1 C2 1.4967(17) y
C2 C11 1.3458(17) y
C2 C3 1.5169(16) ?
C3 C4 1.5461(16) ?
C3 H3A 0.9900 ?
C3 H3B 0.9900 ?
C4 C5 1.5147(16) ?
C4 C41 1.5563(16) ?
C4 H4 1.0000 ?
C5 C6 1.3949(17) ?
C5 C10 1.4124(17) ?
C6 C7 1.3931(18) ?
C6 H6 0.9500 ?
C7 C8 1.3920(19) ?
C7 H7 0.9500 ?
C8 C9 1.3868(19) ?
C8 H8 0.9500 ?
C9 C10 1.3980(17) ?
C9 H9 0.9500 ?
C11 C12 1.4703(17) y
C11 H11 0.9500 ?
C12 C13 1.4009(17) ?
C12 C17 1.4087(17) ?
C13 C14 1.3887(18) ?
C13 H13 0.9500 ?
C14 C15 1.3951(18) ?
C14 H14 0.9500 ?
C15 O2 1.3691(15) ?
C15 C16 1.3988(17) ?
C16 C17 1.3829(18) ?
C16 H16 0.9500 ?
C17 H17 0.9500 ?
O2 C18 1.4331(17) ?
C18 H18A 0.9800 ?
C18 H18B 0.9800 ?
C18 H18C 0.9800 ?
C41 C42 1.5281(17) ?
C41 C43 1.5311(18) ?
C41 H41 1.0000 ?
C42 H42A 0.9800 ?
C42 H42B 0.9800 ?
C42 H42C 0.9800 ?
C43 H43A 0.9800 ?
C43 H43B 0.9800 ?
C43 H43C 0.9800 ?

loop_
_geom_torsion_atom_site_label_1
_geom_torsion_atom_site_label_2
_geom_torsion_atom_site_label_3
_geom_torsion_atom_site_label_4
_geom_torsion
O1 C1 C2 C11 -4.61(18)
C10 C1 C2 C11 175.95(10)
O1 C1 C2 C3 177.82(11)
C10 C1 C2 C3 -1.62(15)
C11 C2 C3 C4 -135.17(12)
C1 C2 C3 C4 42.14(14)
C2 C3 C4 C5 -61.03(12)
C2 C3 C4 C41 62.28(13)
C3 C4 C5 C6 -139.93(11)
C41 C4 C5 C6 95.58(13)
C3 C4 C5 C10 41.72(13)
C41 C4 C5 C10 -82.76(12)
C10 C5 C6 C7 -0.64(17)
C4 C5 C6 C7 -178.99(11)
C5 C6 C7 C8 0.76(18)
C6 C7 C8 C9 -0.28(18)
C7 C8 C9 C10 -0.30(19)
C8 C9 C10 C5 0.41(18)
C8 C9 C10 C1 -179.82(11)
C6 C5 C10 C9 0.05(16)
C4 C5 C10 C9 178.47(10)
C6 C5 C10 C1 -179.71(10)
C4 C5 C10 C1 -1.29(16)
O1 C1 C10 C9 -19.67(17)
C2 C1 C10 C9 159.78(11)
O1 C1 C10 C5 160.09(11)
C2 C1 C10 C5 -20.46(15)
C1 C2 C11 C12 176.42(11)
C3 C2 C11 C12 -6.3(2)
C2 C11 C12 C13 147.14(13)
C2 C11 C12 C17 -35.39(19)
C17 C12 C13 C14 1.95(18)
C11 C12 C13 C14 179.56(11)
C12 C13 C14 C15 -0.91(18)
C13 C14 C15 O2 179.24(11)
C13 C14 C15 C16 -1.09(18)
O2 C15 C16 C17 -178.30(10)
C14 C15 C16 C17 2.00(18)
C15 C16 C17 C12 -0.92(18)
C13 C12 C17 C16 -1.02(17)
C11 C12 C17 C16 -178.53(11)
C14 C15 O2 C18 2.22(17)
C16 C15 O2 C18 -177.46(11)
C5 C4 C41 C42 170.49(10)
C3 C4 C41 C42 48.88(13)
C5 C4 C41 C43 -66.01(13)
C3 C4 C41 C43 172.38(10)
